data_4029677
loop_
_publ_author_name
'Lan, Ping'
'Jackson, Colin J.'
'Banwell, Martin G.'
'Willis, Anthony C.'

_publ_section_title
;
 Synthesis of a D-Ring Isomer of Galanthamine via a Radical-Based Smiles
 Rearrangement Reaction.
;
_journal_issue 14
_journal_name_full 'The Journal of organic chemistry'
_journal_page_first 6759
_journal_page_last 6764
_journal_paper_doi 10.1021/jo501255c
_journal_volume 79
_journal_year 2014
_chemical_compound_source local
_chemical_formula_moiety 'C20 H29 Br O4 Si'
_chemical_formula_sum 'C20 H29 Br O4 Si'
_chemical_formula_weight 441.44
_space_group_IT_number 14
_symmetry_cell_setting monoclinic
_symmetry_space_group_name_Hall '-P 2ybc'
_symmetry_space_group_name_H-M 'P 1 21/c 1'
_atom_sites_solution_hydrogens difmap
_atom_sites_solution_primary direct
_audit_creation_date 14-05-19
_audit_creation_method CRYSTALS_ver_14.40
_audit_update_record
;
2014-05-19 - Report on C20 H29 Br O4 Si
            by Anthony C. Willis
            for  Ping Lan and Martin Banwell


2014-05-20 - passes checkcif tests
;
_cell_angle_alpha 90
_cell_angle_beta 97.5273(10)
_cell_angle_gamma 90
_cell_formula_units_Z 4
_cell_length_a 12.0338(2)
_cell_length_b 7.9720(1)
_cell_length_c 23.2133(4)
_cell_measurement_reflns_used 76753
_cell_measurement_temperature 200
_cell_measurement_theta_max 27.5
_cell_measurement_theta_min 3
_cell_volume 2207.74(6)
_computing_cell_refinement 'DENZO/SCALEPACK (Otwinowski & Minor, 1997)'
_computing_data_collection 'COLLECT (Nonius, 2001).'
_computing_data_reduction 'DENZO/SCALEPACK (Otwinowski & Minor, 1997)'
_computing_molecular_graphics 'PLATON (Spek, 2008)'
_computing_publication_material 'CRYSTALS (Betteridge et al., 2003)'
_computing_structure_refinement 'CRYSTALS (Betteridge et al., 2003)'
_computing_structure_solution 'SIR92 (Altomare et al., 1994)'
_diffrn_ambient_temperature 200
_diffrn_measured_fraction_theta_full 0.998
_diffrn_measured_fraction_theta_max 0.998
_diffrn_measurement_device Area
_diffrn_measurement_device_type 'Nonius KappaCCD'
_diffrn_measurement_method ' \f and \w scans with CCD '
_diffrn_radiation_monochromator graphite
_diffrn_radiation_type 'Mo K\a'
_diffrn_radiation_wavelength 0.71073
_diffrn_reflns_av_R_equivalents 0.065
_diffrn_reflns_limit_h_max 15
_diffrn_reflns_limit_h_min -15
_diffrn_reflns_limit_k_max 10
_diffrn_reflns_limit_k_min -9
_diffrn_reflns_limit_l_max 30
_diffrn_reflns_limit_l_min -29
_diffrn_reflns_number 43047
_diffrn_reflns_theta_full 27.437
_diffrn_reflns_theta_max 27.437
_diffrn_reflns_theta_min 2.615
_diffrn_standards_number 0
_exptl_absorpt_coefficient_mu 1.936
_exptl_absorpt_correction_T_max 0.874
_exptl_absorpt_correction_T_min 0.539
_exptl_absorpt_correction_type integration
_exptl_absorpt_process_details
;
via Gaussian method (Coppens, 1970) implemented in maXus (2000)
;
_exptl_crystal_colour colourless
_exptl_crystal_density_diffrn 1.328
_exptl_crystal_density_method 'not measured'
_exptl_crystal_description plate
_exptl_crystal_F_000 920
_exptl_crystal_size_max 0.400
_exptl_crystal_size_mid 0.290
_exptl_crystal_size_min 0.070
_refine_diff_density_max 0.57
_refine_diff_density_min -0.62
_refine_ls_extinction_method None
_refine_ls_goodness_of_fit_ref 0.9825
_refine_ls_hydrogen_treatment constr
_refine_ls_matrix_type full
_refine_ls_number_parameters 235
_refine_ls_number_reflns 5031
_refine_ls_number_restraints 0
_refine_ls_R_factor_all 0.0500
_refine_ls_R_factor_gt 0.0344
_refine_ls_shift/su_max 0.0091961
_refine_ls_shift/su_mean 0.0015559
_refine_ls_structure_factor_coef Fsqd
_refine_ls_weighting_details
;
 Method= Modified Sheldrick 
 w=1/[\s^2^(F^2^) + ( 0.04P)^2^ + 1.19P] 
 ,where P=(max(Fo^2^,0) + 2Fc^2^)/3 
;
_refine_ls_weighting_scheme calc
_refine_ls_wR_factor_all 0.0870
_refine_ls_wR_factor_gt 0.0792
_refine_ls_wR_factor_ref 0.0870
_reflns_limit_h_max 15
_reflns_limit_h_min -15
_reflns_limit_k_max 10
_reflns_limit_k_min 0
_reflns_limit_l_max 30
_reflns_limit_l_min 0
_reflns_number_gt 3991
_reflns_number_total 5031
_reflns_threshold_expression I>2.0\s(I)
_oxford_diffrn_Wilson_B_factor 3.53
_oxford_diffrn_Wilson_scale 4.96
_oxford_refine_ls_r_factor_ref 0.0500
_oxford_refine_ls_scale 0.5052(7)
_oxford_reflns_number_all 5031
_oxford_reflns_threshold_expression_ref I>-10.0\s(I)
_oxford_structure_analysis_title 'ban1408early At 9:53 on 19/ 5'
_cod_data_source_file jo501255c_si_003.cif
_cod_data_source_block ban1409
_cod_depositor_comments 'Adding full bibliography for 4029675--4029677.cif.'
_cod_original_sg_symbol_H-M 'P 1 21/c 1 '
_cod_database_code 4029677

loop_
_symmetry_equiv_pos_as_xyz
x,y,z
-x,-y,-z
-x,y+1/2,-z+1/2
x,-y+1/2,z+1/2

loop_
_atom_site_label
_atom_site_type_symbol
_atom_site_fract_x
_atom_site_fract_y
_atom_site_fract_z
_atom_site_U_iso_or_equiv
_atom_site_occupancy
_atom_site_adp_type
_atom_site_refinement_flags_posn
C1 C 0.43985(16) 0.8268(2) 0.27767(8) 0.0342 1.0000 Uani .
Br2 Br 0.284586(18) 0.84688(3) 0.247849(11) 0.0521 1.0000 Uani .
C3 C 0.51643(18) 0.8504(3) 0.24289(8) 0.0379 1.0000 Uani .
C4 C 0.63968(18) 0.8433(3) 0.26364(9) 0.0402 1.0000 Uani .
C5 C 0.66452(16) 0.8637(2) 0.32899(8) 0.0346 1.0000 Uani .
O6 O 0.77555(12) 0.80936(19) 0.34948(7) 0.0437 1.0000 Uani .
Si7 Si 0.89515(5) 0.90979(8) 0.35532(2) 0.0383 1.0000 Uani .
C8 C 0.9420(2) 0.9429(5) 0.28307(12) 0.0764 1.0000 Uani .
C9 C 0.8804(2) 1.1168(3) 0.39084(13) 0.0653 1.0000 Uani .
C10 C 0.99395(17) 0.7665(3) 0.40173(9) 0.0391 1.0000 Uani .
C11 C 1.11090(19) 0.8452(3) 0.41410(12) 0.0580 1.0000 Uani .
C12 C 0.9501(2) 0.7378(3) 0.45967(10) 0.0562 1.0000 Uani .
C13 C 1.0020(3) 0.5972(3) 0.37174(13) 0.0709 1.0000 Uani .
C14 C 0.58678(16) 0.7556(2) 0.35932(8) 0.0351 1.0000 Uani .
C15 C 0.46340(16) 0.7937(2) 0.34161(8) 0.0322 1.0000 Uani .
O16 O 0.39729(12) 0.64934(17) 0.35307(6) 0.0386 1.0000 Uani .
C17 C 0.37946(15) 0.6178(2) 0.40916(8) 0.0315 1.0000 Uani .
C18 C 0.41026(15) 0.7188(2) 0.45665(8) 0.0333 1.0000 Uani .
C19 C 0.38209(16) 0.6716(2) 0.51123(8) 0.0345 1.0000 Uani .
C20 C 0.4158(2) 0.7732(3) 0.56295(9) 0.0469 1.0000 Uani .
O21 O 0.47014(18) 0.8994(2) 0.56519(7) 0.0683 1.0000 Uani .
C22 C 0.32349(17) 0.5246(3) 0.51699(9) 0.0402 1.0000 Uani .
C23 C 0.29485(17) 0.4210(3) 0.46975(9) 0.0396 1.0000 Uani .
C24 C 0.32310(16) 0.4649(2) 0.41613(8) 0.0344 1.0000 Uani .
O25 O 0.30027(14) 0.37267(18) 0.36687(6) 0.0465 1.0000 Uani .
C26 C 0.2454(2) 0.2148(3) 0.37216(11) 0.0566 1.0000 Uani .
H31 H 0.4939 0.8731 0.2039 0.0460 1.0000 Uiso R
H41 H 0.6815 0.9284 0.2460 0.0473 1.0000 Uiso R
H42 H 0.6661 0.7343 0.2539 0.0483 1.0000 Uiso R
H51 H 0.6549 0.9838 0.3392 0.0407 1.0000 Uiso R
H81 H 1.0126 0.9948 0.2871 0.1148 1.0000 Uiso R
H82 H 0.8886 1.0123 0.2595 0.1147 1.0000 Uiso R
H83 H 0.9478 0.8359 0.2649 0.1144 1.0000 Uiso R
H91 H 0.9505 1.1690 0.3961 0.0980 1.0000 Uiso R
H92 H 0.8533 1.0982 0.4270 0.0983 1.0000 Uiso R
H93 H 0.8271 1.1843 0.3664 0.0972 1.0000 Uiso R
H111 H 1.1607 0.7745 0.4383 0.0862 1.0000 Uiso R
H112 H 1.1071 0.9526 0.4333 0.0869 1.0000 Uiso R
H113 H 1.1393 0.8628 0.3782 0.0862 1.0000 Uiso R
H121 H 0.9992 0.6674 0.4843 0.0837 1.0000 Uiso R
H122 H 0.9423 0.8435 0.4795 0.0840 1.0000 Uiso R
H123 H 0.8757 0.6896 0.4532 0.0832 1.0000 Uiso R
H131 H 1.0504 0.5246 0.3967 0.1055 1.0000 Uiso R
H132 H 1.0319 0.6106 0.3350 0.1056 1.0000 Uiso R
H133 H 0.9278 0.5469 0.3636 0.1051 1.0000 Uiso R
H141 H 0.6053 0.7727 0.4008 0.0407 1.0000 Uiso R
H142 H 0.6013 0.6403 0.3493 0.0411 1.0000 Uiso R
H151 H 0.4411 0.8925 0.3622 0.0373 1.0000 Uiso R
H181 H 0.4503 0.8168 0.4531 0.0393 1.0000 Uiso R
H201 H 0.3912 0.7343 0.5983 0.0547 1.0000 Uiso R
H221 H 0.3044 0.4958 0.5533 0.0473 1.0000 Uiso R
H231 H 0.2572 0.3215 0.4746 0.0479 1.0000 Uiso R
H261 H 0.2374 0.1634 0.3338 0.0842 1.0000 Uiso R
H262 H 0.2906 0.1432 0.4000 0.0839 1.0000 Uiso R
H263 H 0.1708 0.2298 0.3832 0.0845 1.0000 Uiso R

loop_
_atom_site_aniso_label
_atom_site_aniso_U_11
_atom_site_aniso_U_22
_atom_site_aniso_U_33
_atom_site_aniso_U_23
_atom_site_aniso_U_13
_atom_site_aniso_U_12
C1 0.0369(10) 0.0296(9) 0.0343(10) -0.0002(8) -0.0024(8) -0.0043(8)
Br2 0.04108(13) 0.05230(15) 0.05853(16) -0.00067(11) -0.00998(10) -0.00441(10)
C3 0.0493(12) 0.0366(10) 0.0269(9) 0.0031(8) 0.0012(8) -0.0045(9)
C4 0.0422(11) 0.0436(11) 0.0361(10) 0.0043(9) 0.0100(8) -0.0028(9)
C5 0.0329(9) 0.0336(10) 0.0370(10) 0.0010(8) 0.0030(8) -0.0035(8)
O6 0.0333(7) 0.0438(8) 0.0528(9) 0.0048(7) 0.0011(6) -0.0032(6)
Si7 0.0335(3) 0.0409(3) 0.0402(3) 0.0072(2) 0.0039(2) -0.0022(2)
C8 0.0630(17) 0.113(3) 0.0565(16) 0.0345(17) 0.0188(13) 0.0029(17)
C9 0.0607(16) 0.0445(13) 0.0838(19) 0.0015(13) -0.0165(14) 0.0043(12)
C10 0.0360(10) 0.0379(11) 0.0437(11) 0.0048(9) 0.0068(8) -0.0004(9)
C11 0.0347(11) 0.0612(15) 0.0768(17) 0.0182(13) 0.0028(11) 0.0001(11)
C12 0.0562(14) 0.0646(16) 0.0475(13) 0.0149(12) 0.0059(11) -0.0023(12)
C13 0.0819(19) 0.0509(15) 0.0768(19) -0.0120(14) -0.0019(15) 0.0174(14)
C14 0.0394(10) 0.0357(10) 0.0297(9) 0.0035(8) 0.0024(8) -0.0047(8)
C15 0.0372(10) 0.0287(9) 0.0313(9) -0.0017(8) 0.0062(8) -0.0091(8)
O16 0.0486(8) 0.0368(7) 0.0317(7) -0.0051(6) 0.0106(6) -0.0190(6)
C17 0.0307(9) 0.0343(10) 0.0300(9) -0.0003(8) 0.0064(7) -0.0030(7)
C18 0.0324(9) 0.0327(9) 0.0349(10) -0.0018(8) 0.0045(8) -0.0054(8)
C19 0.0351(10) 0.0362(10) 0.0320(9) -0.0007(8) 0.0035(8) 0.0013(8)
C20 0.0573(14) 0.0490(13) 0.0346(11) -0.0026(10) 0.0063(10) -0.0023(11)
O21 0.0979(14) 0.0601(11) 0.0474(10) -0.0166(8) 0.0112(9) -0.0297(11)
C22 0.0466(11) 0.0408(11) 0.0337(10) 0.0052(9) 0.0074(8) -0.0006(9)
C23 0.0450(11) 0.0342(10) 0.0408(11) 0.0034(9) 0.0100(9) -0.0080(9)
C24 0.0353(10) 0.0332(10) 0.0353(10) -0.0025(8) 0.0070(8) -0.0039(8)
O25 0.0618(10) 0.0405(8) 0.0392(8) -0.0086(6) 0.0148(7) -0.0229(7)
C26 0.0743(17) 0.0423(12) 0.0567(14) -0.0124(11) 0.0217(12) -0.0298(12)

loop_
_atom_type_symbol
_atom_type_scat_dispersion_real
_atom_type_scat_dispersion_imag
_atom_type_scat_Cromer_Mann_a1
_atom_type_scat_Cromer_Mann_b1
_atom_type_scat_Cromer_Mann_a2
_atom_type_scat_Cromer_Mann_b2
_atom_type_scat_Cromer_Mann_a3
_atom_type_scat_Cromer_Mann_b3
_atom_type_scat_Cromer_Mann_a4
_atom_type_scat_Cromer_Mann_b4
_atom_type_scat_Cromer_Mann_c
_atom_type_scat_source
C 0.0033 0.0016 2.3100 20.8439 1.0200 10.2075 1.5886 0.5687 0.8650 51.6512 0.2156 'International Tables Vol C 4.2.6.8 and 6.1.1.4'
H 0.0000 0.0000 0.4930 10.5109 0.3229 26.1257 0.1402 3.1424 0.0408 57.7998 0.0030 'International Tables Vol C 4.2.6.8 and 6.1.1.4'
Br -0.2901 2.4595 17.1789 2.1723 5.2358 16.5796 5.6377 0.2609 3.9851 41.4328 2.9557 'International Tables Vol C 4.2.6.8 and 6.1.1.4'
O 0.0106 0.0060 3.0485 13.2771 2.2868 5.7011 1.5463 0.3239 0.8670 32.9089 0.2508 'International Tables Vol C 4.2.6.8 and 6.1.1.4'
Si 0.0817 0.0704 6.2915 2.4386 3.0353 32.3337 1.9891 0.6785 1.5410 81.6937 1.1407 'International Tables Vol C 4.2.6.8 and 6.1.1.4'

loop_
_exptl_crystal_face_index_h
_exptl_crystal_face_index_k
_exptl_crystal_face_index_l
_exptl_crystal_face_perp_dist
0 1 0 0.200
0 -1 0 0.200
2 0 -4 0.050
-1 0 2 0.020
-2 0 -4 0.140
1 0 2 0.150
3 4 6 0.140
-3 -4 -6 0.180
1 -1 2 0.180

loop_
_geom_angle_atom_site_label_1
_geom_angle_atom_site_label_2
_geom_angle_atom_site_label_3
_geom_angle
_geom_angle_publ_flag
Br2 C1 C3 119.71(15) yes
Br2 C1 C15 115.00(14) yes
C3 C1 C15 125.20(18) yes
C1 C3 C4 122.71(17) yes
C1 C3 H31 119.2 no
C4 C3 H31 118.1 no
C3 C4 C5 112.00(16) yes
C3 C4 H41 112.7 no
C5 C4 H41 107.7 no
C3 C4 H42 107.5 no
C5 C4 H42 107.7 no
H41 C4 H42 109.1 no
C4 C5 O6 110.77(16) yes
C4 C5 C14 110.61(16) yes
O6 C5 C14 106.33(15) yes
C4 C5 H51 109.2 no
O6 C5 H51 110.2 no
C14 C5 H51 109.8 no
C5 O6 Si7 130.87(13) yes
O6 Si7 C8 111.24(12) yes
O6 Si7 C9 109.66(11) yes
C8 Si7 C9 109.35(16) yes
O6 Si7 C10 103.49(9) yes
C8 Si7 C10 111.07(12) yes
C9 Si7 C10 111.94(11) yes
Si7 C8 H81 110.4 no
Si7 C8 H82 109.7 no
H81 C8 H82 109.4 no
Si7 C8 H83 108.6 no
H81 C8 H83 108.6 no
H82 C8 H83 110.1 no
Si7 C9 H91 108.4 no
Si7 C9 H92 108.4 no
H91 C9 H92 111.2 no
Si7 C9 H93 109.2 no
H91 C9 H93 110.4 no
H92 C9 H93 109.1 no
Si7 C10 C11 110.77(15) yes
Si7 C10 C12 109.30(15) yes
C11 C10 C12 108.13(19) yes
Si7 C10 C13 110.39(16) yes
C11 C10 C13 109.6(2) yes
C12 C10 C13 108.6(2) yes
C10 C11 H111 111.1 no
C10 C11 H112 110.5 no
H111 C11 H112 108.5 no
C10 C11 H113 108.8 no
H111 C11 H113 109.5 no
H112 C11 H113 108.4 no
C10 C12 H121 111.2 no
C10 C12 H122 110.7 no
H121 C12 H122 108.5 no
C10 C12 H123 110.0 no
H121 C12 H123 110.4 no
H122 C12 H123 105.9 no
C10 C13 H131 109.2 no
C10 C13 H132 110.8 no
H131 C13 H132 109.2 no
C10 C13 H133 109.9 no
H131 C13 H133 109.7 no
H132 C13 H133 108.0 no
C5 C14 C15 113.72(15) yes
C5 C14 H141 107.8 no
C15 C14 H141 109.3 no
C5 C14 H142 106.6 no
C15 C14 H142 109.0 no
H141 C14 H142 110.3 no
C14 C15 C1 110.80(16) yes
C14 C15 O16 109.47(15) yes
C1 C15 O16 106.60(14) yes
C14 C15 H151 110.5 no
C1 C15 H151 108.3 no
O16 C15 H151 111.0 no
C15 O16 C17 118.69(14) yes
O16 C17 C18 126.47(17) yes
O16 C17 C24 113.83(16) yes
C18 C17 C24 119.70(17) yes
C17 C18 C19 119.62(18) yes
C17 C18 H181 120.7 no
C19 C18 H181 119.6 no
C18 C19 C20 121.26(18) yes
C18 C19 C22 120.00(18) yes
C20 C19 C22 118.72(18) yes
C19 C20 O21 126.4(2) yes
C19 C20 H201 116.1 no
O21 C20 H201 117.6 no
C19 C22 C23 120.52(18) yes
C19 C22 H221 119.1 no
C23 C22 H221 120.4 no
C22 C23 C24 120.01(18) yes
C22 C23 H231 119.4 no
C24 C23 H231 120.6 no
C17 C24 C23 120.08(17) yes
C17 C24 O25 114.69(16) yes
C23 C24 O25 125.23(17) yes
C24 O25 C26 116.62(16) yes
O25 C26 H261 106.4 no
O25 C26 H262 110.4 no
H261 C26 H262 109.9 no
O25 C26 H263 111.5 no
H261 C26 H263 108.0 no
H262 C26 H263 110.6 no

loop_
_geom_bond_atom_site_label_1
_geom_bond_atom_site_label_2
_geom_bond_distance
_geom_bond_publ_flag
C1 Br2 1.9122(19) yes
C1 C3 1.316(3) yes
C1 C15 1.498(3) yes
C3 C4 1.499(3) yes
C3 H31 0.929 no
C4 C5 1.516(3) yes
C4 H41 0.967 no
C4 H42 0.963 no
C5 O6 1.426(2) yes
C5 C14 1.512(3) yes
C5 H51 0.997 no
O6 Si7 1.6369(15) yes
Si7 C8 1.857(2) yes
Si7 C9 1.864(3) yes
Si7 C10 1.882(2) yes
C8 H81 0.939 no
C8 H82 0.962 no
C8 H83 0.959 no
C9 H91 0.933 no
C9 H92 0.952 no
C9 H93 0.964 no
C10 C11 1.533(3) yes
C10 C12 1.525(3) yes
C10 C13 1.528(3) yes
C11 H111 0.951 no
C11 H112 0.969 no
C11 H113 0.952 no
C12 H121 0.950 no
C12 H122 0.971 no
C12 H123 0.969 no
C13 H131 0.960 no
C13 H132 0.973 no
C13 H133 0.975 no
C14 C15 1.519(3) yes
C14 H141 0.970 no
C14 H142 0.970 no
C15 O16 1.444(2) yes
C15 H151 0.976 no
O16 C17 1.370(2) yes
C17 C18 1.376(3) yes
C17 C24 1.414(3) yes
C18 C19 1.405(3) yes
C18 H181 0.927 no
C19 C20 1.461(3) yes
C19 C22 1.383(3) yes
C20 O21 1.197(3) yes
C20 H201 0.959 no
C22 C23 1.380(3) yes
C22 H221 0.931 no
C23 C24 1.378(3) yes
C23 H231 0.927 no
C24 O25 1.357(2) yes
O25 C26 1.434(2) yes
C26 H261 0.974 no
C26 H262 0.974 no
C26 H263 0.972 no

loop_
_geom_contact_atom_site_label_1
_geom_contact_atom_site_label_2
_geom_contact_distance
_geom_contact_site_symmetry_2
_geom_contact_publ_flag
Br2 O16 3.0688(14) . no
O16 O25 2.535(2) . no
O16 Br2 3.0688(14) . no
O21 C15 3.294(2) 2_676 no
O21 C14 3.379(2) 2_676 no
O25 O16 2.535(2) . no
O25 C4 3.214(3) 3_645 no
C4 O25 3.214(3) 3_655 no
C11 C26 3.558(3) 1_665 no
C14 C18 3.311(3) . no
C14 O21 3.379(2) 2_676 no
C15 O21 3.294(2) 2_676 no
C18 C14 3.311(3) . no
C26 C11 3.558(3) 1_445 no

loop_
_geom_torsion_atom_site_label_1
_geom_torsion_atom_site_label_2
_geom_torsion_atom_site_label_3
_geom_torsion_atom_site_label_4
_geom_torsion
_geom_torsion_publ_flag
C8 Si7 O6 C5 -73.6(2) no
C9 Si7 O6 C5 47.5(2) no
C10 Si7 O6 C5 167.12(17) no
C9 Si7 C10 C11 -59.57(19) no
O6 Si7 C10 C12 -58.52(17) no
C8 Si7 C10 C12 -177.97(18) no
C9 Si7 C10 C12 59.47(18) no
O6 Si7 C10 C13 60.88(19) no
C8 Si7 C10 C13 -58.6(2) no
C9 Si7 C10 C13 178.87(18) no
C8 Si7 C10 C11 63.0(2) no
O6 Si7 C10 C11 -177.55(15) no
Si7 O6 C5 C4 86.7(2) no
Si7 O6 C5 C14 -153.08(14) no
C15 O16 C17 C18 6.1(3) no
C17 O16 C15 C1 -163.02(15) no
C15 O16 C17 C24 -174.18(15) no
C17 O16 C15 C14 77.08(19) no
C26 O25 C24 C23 -2.0(3) no
C26 O25 C24 C17 178.65(17) no
C15 C1 C3 C4 1.3(3) no
Br2 C1 C3 C4 177.58(17) no
C3 C1 C15 O16 -130.6(2) no
Br2 C1 C15 O16 52.95(16) no
Br2 C1 C15 C14 172.00(11) no
C3 C1 C15 C14 -11.5(2) no
C1 C3 C4 C5 -18.7(3) no
C3 C4 C5 C14 45.6(2) no
C3 C4 C5 O6 163.27(17) no
O6 C5 C14 C15 -178.75(14) no
C4 C5 C14 C15 -58.4(2) no
C5 C14 C15 C1 39.90(19) no
C5 C14 C15 O16 157.20(14) no
O16 C17 C24 O25 2.5(2) no
O16 C17 C24 C23 -176.89(17) no
C18 C17 C24 O25 -177.79(17) no
C18 C17 C24 C23 2.9(3) no
C24 C17 C18 C19 -2.1(3) no
O16 C17 C18 C19 177.61(17) no
C17 C18 C19 C22 -0.2(3) no
C17 C18 C19 C20 178.40(18) no
C18 C19 C22 C23 1.7(3) no
C20 C19 C22 C23 -176.9(2) no
C18 C19 C20 O21 -1.6(4) no
C22 C19 C20 O21 177.0(2) no
C19 C22 C23 C24 -1.0(3) no
C22 C23 C24 C17 -1.3(3) no
C22 C23 C24 O25 179.42(19) no
